data_7018391
loop_
_publ_author_name
'Fu, Hai'
'Lu, Ying'
'Wang, Zhenli'
'Liang, Chang'
'Zhang, Zhi-Ming'
'Wang, Enbo'

_publ_section_title
;
 Three hybrid networks based on octamolybdate: Ionothermal synthesis,
 structure and photocatalytic properties.
;
_journal_issue 14
_journal_name_full 'Dalton transactions (Cambridge, England : 2003)'
_journal_page_first 4084
_journal_page_last 4090
_journal_paper_doi 10.1039/c2dt11912a
_journal_volume 41
_journal_year 2012
_chemical_formula_sum 'C60 H60 Cu3 Mo8 N30 O26'
_chemical_formula_weight 2575.52
_chemical_name_systematic
;
?
;
_space_group_IT_number 2
_symmetry_cell_setting triclinic
_symmetry_space_group_name_Hall '-P 1'
_symmetry_space_group_name_H-M 'P -1'
_atom_sites_solution_hydrogens geom
_atom_sites_solution_primary direct
_atom_sites_solution_secondary difmap
_audit_creation_method SHELXL-97
_cell_angle_alpha 105.78(3)
_cell_angle_beta 114.65(3)
_cell_angle_gamma 101.16(3)
_cell_formula_units_Z 1
_cell_length_a 12.583(3)
_cell_length_b 13.642(3)
_cell_length_c 14.263(3)
_cell_measurement_temperature 293(2)
_cell_measurement_theta_min 0.53
_cell_volume 2005.1(12)
_computing_molecular_graphics 'SHELXS-97 (Sheldrick, 1990)'
_computing_publication_material 'SHELXS-97 (Sheldrick, 1990)'
_computing_structure_refinement 'SHELXL-97 (Sheldrick, 1997)'
_computing_structure_solution 'SHELXS-97 (Sheldrick, 1990)'
_diffrn_ambient_temperature 293(2)
_diffrn_measured_fraction_theta_full 0.983
_diffrn_measured_fraction_theta_max 0.983
_diffrn_measurement_device_type 'Bruker APEX area-detector diffractometer'
_diffrn_measurement_method '\f and \w scan'
_diffrn_radiation_monochromator graphite
_diffrn_radiation_source 'fine-focus sealed tube'
_diffrn_radiation_type MoK\a
_diffrn_radiation_wavelength 0.71073
_diffrn_reflns_av_R_equivalents 0.1264
_diffrn_reflns_av_sigmaI/netI 0.1823
_diffrn_reflns_limit_h_max 14
_diffrn_reflns_limit_h_min -14
_diffrn_reflns_limit_k_max 16
_diffrn_reflns_limit_k_min -15
_diffrn_reflns_limit_l_max 16
_diffrn_reflns_limit_l_min -16
_diffrn_reflns_number 15088
_diffrn_reflns_theta_full 25.00
_diffrn_reflns_theta_max 25.00
_diffrn_reflns_theta_min 3.05
_diffrn_standards_decay_% 0
_diffrn_standards_interval_time 0
_diffrn_standards_number 0
_exptl_absorpt_coefficient_mu 2.080
_exptl_absorpt_correction_T_max 0.646
_exptl_absorpt_correction_T_min 0.555
_exptl_absorpt_correction_type multi-scan
_exptl_crystal_colour brown
_exptl_crystal_density_diffrn 2.133
_exptl_crystal_density_method 'not measured'
_exptl_crystal_description block
_exptl_crystal_F_000 1261
_exptl_crystal_size_max 0.3
_exptl_crystal_size_mid 0.24
_exptl_crystal_size_min 0.21
_refine_diff_density_max 1.286
_refine_diff_density_min -1.175
_refine_diff_density_rms 0.201
_refine_ls_extinction_method shelxl
_refine_ls_goodness_of_fit_ref 1.059
_refine_ls_hydrogen_treatment constr
_refine_ls_matrix_type full
_refine_ls_number_parameters 516
_refine_ls_number_reflns 6927
_refine_ls_number_restraints 53
_refine_ls_restrained_S_all 1.235
_refine_ls_R_factor_all 0.1317
_refine_ls_R_factor_gt 0.0708
_refine_ls_shift/su_max 0.001
_refine_ls_shift/su_mean 0.000
_refine_ls_structure_factor_coef Fsqd
_refine_ls_weighting_details 'calc w=1/[\s^2^(Fo^2^)+(0.0000P)^2^+6.6573P] where P=(Fo^2^+2Fc^2^)/3'
_refine_ls_weighting_scheme calc
_refine_ls_wR_factor_gt 0.1442
_refine_ls_wR_factor_ref 0.1801
_reflns_number_gt 3689
_reflns_number_total 6927
_reflns_threshold_expression >2sigma(I)
_cod_data_source_file c2dt11912a.txt
_cod_data_source_block 3
_cod_original_cell_volume 2005.0(7)
_cod_original_sg_symbol_H-M P-1
_cod_database_code 7018391

loop_
_symmetry_equiv_pos_as_xyz
'x, y, z'
'-x, -y, -z'

loop_
_atom_site_label
_atom_site_type_symbol
_atom_site_fract_x
_atom_site_fract_y
_atom_site_fract_z
_atom_site_U_iso_or_equiv
_atom_site_adp_type
_atom_site_occupancy
_atom_site_symmetry_multiplicity
_atom_site_calc_flag
_atom_site_refinement_flags
Mo1 Mo 1.16338(10) -1.46140(10) -0.40574(9) 0.0261(3) Uani 1 1 d .
Mo2 Mo 0.95541(12) -1.34525(10) -0.35285(10) 0.0314(3) Uani 1 1 d .
Mo3 Mo 0.84878(11) -1.78864(10) -0.59456(10) 0.0294(3) Uani 1 1 d .
Mo4 Mo 0.97341(11) -1.59044(10) -0.34816(9) 0.0292(3) Uani 1 1 d .
Cu1 Cu 1.0000 -2.0000 -0.5000 0.0285(6) Uani 1 2 d S
O13 O 0.9542(9) -1.8478(8) -0.5390(7) 0.034(2) Uani 1 1 d .
O12 O 1.0856(9) -1.6412(8) -0.2917(8) 0.042(3) Uani 1 1 d .
O11 O 1.2646(9) -1.5200(8) -0.3486(8) 0.040(3) Uani 1 1 d .
O10 O 1.1093(9) -1.2329(7) -0.2962(7) 0.029(2) Uani 1 1 d .
O9 O 0.8497(9) -1.2928(8) -0.4234(8) 0.043(3) Uani 1 1 d .
O8 O 0.9980(8) -1.6020(7) -0.5032(7) 0.028(2) Uani 1 1 d .
O7 O 1.0882(8) -1.4457(7) -0.3108(7) 0.026(2) Uani 1 1 d .
O6 O 0.8542(8) -1.5012(8) -0.4461(7) 0.030(2) Uani 1 1 d .
O5 O 0.8395(8) -1.7194(8) -0.4640(7) 0.032(2) Uani 1 1 d .
O4 O 0.9222(11) -1.5584(8) -0.2552(8) 0.045(3) Uani 1 1 d .
O3 O 1.2527(8) -1.3250(7) -0.3519(7) 0.028(2) Uani 1 1 d .
O2 O 0.7107(9) -1.8925(9) -0.6749(8) 0.049(3) Uani 1 1 d .
O1 O 0.9514(11) -1.3301(9) -0.2340(8) 0.048(3) Uani 1 1 d .
N1 N 1.1673(12) -1.8876(9) -0.3752(9) 0.035(3) Uani 1 1 d .
N2 N 1.3384(11) -1.7447(9) -0.2675(9) 0.034(3) Uani 1 1 d .
N3 N 1.3496(12) -1.8118(11) -0.2107(10) 0.044(4) Uani 1 1 d .
N4 N 0.9366(11) -1.9790(10) -0.3907(9) 0.033(3) Uani 1 1 d .
N5 N 0.8573(12) -1.9938(10) -0.2844(10) 0.037(3) Uani 1 1 d .
N6 N 0.8944(16) -1.8845(13) -0.2642(11) 0.062(5) Uani 1 1 d .
N7 N 1.6982(18) -0.3692(17) 0.8420(13) 0.091(6) Uani 1 1 d DU
N8 N 1.6920(15) -0.3084(12) 0.9325(13) 0.059(4) Uani 1 1 d .
C1 C 1.2478(15) -1.8946(12) -0.2765(11) 0.045(5) Uani 1 1 d .
H1A H 1.2295 -1.9546 -0.2594 0.054 Uiso 1 1 calc R
C2 C 1.2300(16) -1.7913(15) -0.3629(14) 0.053(3) Uiso 1 1 d .
H2A H 1.2019 -1.7599 -0.4146 0.064 Uiso 1 1 calc R
C3 C 1.4407(14) -1.6433(12) -0.2193(11) 0.042(4) Uani 1 1 d .
H3A H 1.4207 -1.6066 -0.2704 0.050 Uiso 1 1 calc R
H3B H 1.5151 -1.6592 -0.2116 0.050 Uiso 1 1 calc R
C5 C 1.5849(14) -1.5409(12) -0.0135(12) 0.042(4) Uani 1 1 d .
H5A H 1.6423 -1.5702 -0.0232 0.050 Uiso 1 1 calc R
C4 C 1.4684(14) -1.5673(11) -0.1050(11) 0.034(4) Uani 1 1 d .
C6 C 1.3848(15) -1.5277(15) -0.0902(13) 0.050(5) Uani 1 1 d .
H6A H 1.3058 -1.5470 -0.1510 0.060 Uiso 1 1 calc R
C7 C 0.9386(18) -1.8790(14) -0.3321(13) 0.052(5) Uani 1 1 d .
H7A H 0.9678 -1.8153 -0.3398 0.062 Uiso 1 1 calc R
C8 C 0.8837(14) -2.0417(13) -0.3569(12) 0.041(4) Uani 1 1 d .
H8A H 0.8665 -2.1164 -0.3838 0.049 Uiso 1 1 calc R
C9 C 0.8069(15) -2.0299(14) -0.2195(11) 0.046(4) Uani 1 1 d .
H9A H 0.7555 -2.1064 -0.2610 0.055 Uiso 1 1 calc R
H9B H 0.7541 -1.9897 -0.2095 0.055 Uiso 1 1 calc R
C10 C 0.9089(17) -2.0139(12) -0.1051(12) 0.045(4) Uani 1 1 d .
C11 C 0.9763(16) -1.9113(14) -0.0228(13) 0.050(4) Uani 1 1 d .
H11A H 0.9621 -1.8509 -0.0364 0.060 Uiso 1 1 calc R
C12 C 1.0684(16) -1.8999(12) 0.0839(13) 0.046(4) Uani 1 1 d .
H12A H 1.1145 -1.8308 0.1408 0.055 Uiso 1 1 calc R
C15 C 1.6226(14) -0.1462(13) 0.9423(11) 0.039(4) Uani 1 1 d .
C16 C 1.7359(15) -0.0664(14) 1.0311(13) 0.048(5) Uani 1 1 d .
H16A H 1.7988 -0.0862 1.0760 0.058 Uiso 1 1 calc R
C17 C 1.5343(15) -0.1149(13) 0.8752(13) 0.051(5) Uani 1 1 d .
H17A H 1.4599 -0.1677 0.8150 0.061 Uiso 1 1 calc R
C18 C 1.5524(15) -0.0083(14) 0.8942(15) 0.060(6) Uani 1 1 d .
H18A H 1.4909 0.0106 0.8463 0.072 Uiso 1 1 calc R
C19 C 1.7534(15) 0.0431(13) 1.0514(13) 0.047(4) Uani 1 1 d .
H19A H 1.8281 0.0963 1.1110 0.056 Uiso 1 1 calc R
C20 C 1.5936(16) -0.2665(14) 0.9270(14) 0.049(4) Uani 1 1 d .
H20A H 1.5751 -0.2749 0.9845 0.059 Uiso 1 1 calc R
H20B H 1.5191 -0.3104 0.8547 0.059 Uiso 1 1 calc R
C21 C 1.6627(14) 0.0733(12) 0.9852(11) 0.038(4) Uani 1 1 d .
C22 C 1.6744(18) 0.1905(16) 1.0114(15) 0.061(5) Uiso 1 1 d .
H22A H 1.5913 0.1939 0.9765 0.073 Uiso 1 1 calc R
H22B H 1.7113 0.2279 1.0920 0.073 Uiso 1 1 calc R
N10 N 1.7485(10) 0.2486(9) 0.9750(9) 0.045(4) Uani 1 1 d G
N11 N 1.7270(13) 0.2154(11) 0.8702(10) 0.099(6) Uani 1 1 d GU
C24 C 1.8042(15) 0.2915(13) 0.8641(12) 0.124(10) Uani 1 1 d GU
H24A H 1.8089 0.2891 0.8002 0.149 Uiso 1 1 calc R
N12 N 1.8734(13) 0.3717(11) 0.9651(12) 0.076(5) Uani 1 1 d GU
C23 C 1.8390(11) 0.3452(10) 1.0337(9) 0.076(6) Uani 1 1 d GU
H23A H 1.8725 0.3870 1.1095 0.091 Uiso 1 1 calc R
N9 N 1.848(2) -0.367(2) 0.991(2) 0.123(8) Uiso 1 1 d .
C13 C 1.800(3) -0.395(2) 0.888(2) 0.109(9) Uiso 1 1 d .
H13A H 1.8317 -0.4312 0.8461 0.130 Uiso 1 1 calc R
C14 C 1.788(3) -0.312(2) 1.029(2) 0.109(9) Uani 1 1 d U
H14A H 1.8045 -0.2818 1.1028 0.131 Uiso 1 1 calc R
Cu2 Cu 1.6009(5) -0.4021(4) 0.6955(4) 0.0645(14) Uani 0.50 1 d PD
Cu3 Cu 2.0265(6) 0.4635(5) 0.9801(6) 0.095(2) Uani 0.50 1 d P
C27 C 1.365(3) -0.235(2) 0.391(3) 0.053(3) Uiso 0.50 1 d PD
H27A H 1.2805 -0.2589 0.3776 0.064 Uiso 0.50 1 calc PR
H27B H 1.3625 -0.2534 0.3191 0.064 Uiso 0.50 1 calc PR
C34 C 1.537(4) 0.175(3) 0.431(3) 0.067(11) Uiso 0.50 1 d P
H34A H 1.4784 0.1466 0.3522 0.081 Uiso 0.50 1 d PR
H34B H 1.6197 0.1956 0.4417 0.081 Uiso 0.50 1 d PR
N13 N 1.538(2) -0.346(2) 0.5751(19) 0.081 Uiso 0.50 1 d PGD
C25 C 1.456(3) -0.294(2) 0.551(2) 0.085(13) Uani 0.50 1 d PGU
H25A H 1.4187 -0.2685 0.5942 0.102 Uiso 0.50 1 d PR
N14 N 1.437(3) -0.283(2) 0.455(2) 0.102 Uiso 0.50 1 d PGD
N15 N 1.506(3) -0.329(2) 0.420(2) 0.102 Uiso 0.50 1 d PG
C26 C 1.569(2) -0.368(2) 0.494(2) 0.053(3) Uiso 0.50 1 d PG
H26A H 1.6253 -0.4048 0.4904 0.064 Uiso 0.50 1 d PR
C29 C 1.423(2) -0.027(2) 0.531(2) 0.053(3) Uiso 0.50 1 d PGD
H29A H 1.3874 -0.0370 0.5765 0.064 Uiso 0.50 1 d PR
C28 C 1.429(2) -0.1134(17) 0.460(2) 0.053(3) Uiso 0.50 1 d PGD
C30 C 1.481(2) -0.0978(17) 0.3956(18) 0.053(3) Uiso 0.50 1 d PGD
H30A H 1.4853 -0.1584 0.3463 0.064 Uiso 0.50 1 d PR
C31 C 1.527(2) 0.005(2) 0.4016(19) 0.080(13) Uiso 0.50 1 d PGD
H31A H 1.5631 0.0155 0.3566 0.096 Uiso 0.50 1 d PR
C33 C 1.521(3) 0.0914(17) 0.472(2) 0.054(9) Uiso 0.50 1 d PGD
C32 C 1.469(3) 0.076(2) 0.537(2) 0.100(16) Uiso 0.50 1 d PGD
H32A H 1.4646 0.1363 0.5859 0.120 Uiso 0.50 1 d PR
N16 N 1.519(2) 0.2687(19) 0.488(2) 0.072(10) Uiso 0.50 1 d PG
N17 N 1.404(2) 0.276(2) 0.4572(19) 0.060(8) Uiso 0.50 1 d PG
C36 C 1.420(2) 0.378(2) 0.521(2) 0.16(3) Uiso 0.50 1 d PG
H36A H 1.3551 0.4053 0.5171 0.195 Uiso 0.50 1 d PR
N18 N 1.544(2) 0.4326(19) 0.5905(18) 0.052(7) Uiso 0.50 1 d PG
C35 C 1.605(2) 0.365(2) 0.5700(19) 0.056(9) Uiso 0.50 1 d PG
H35A H 1.6936 0.3828 0.6071 0.067 Uiso 0.50 1 d PR

loop_
_atom_site_aniso_label
_atom_site_aniso_U_11
_atom_site_aniso_U_22
_atom_site_aniso_U_33
_atom_site_aniso_U_23
_atom_site_aniso_U_13
_atom_site_aniso_U_12
Mo1 0.0235(6) 0.0229(7) 0.0282(6) 0.0101(5) 0.0092(5) 0.0091(5)
Mo2 0.0384(7) 0.0237(7) 0.0354(7) 0.0107(5) 0.0204(6) 0.0140(6)
Mo3 0.0274(6) 0.0236(7) 0.0293(7) 0.0086(5) 0.0093(6) 0.0070(5)
Mo4 0.0327(7) 0.0256(7) 0.0277(6) 0.0113(5) 0.0136(5) 0.0093(5)
Cu1 0.0339(13) 0.0242(13) 0.0249(12) 0.0077(10) 0.0149(10) 0.0081(10)
O13 0.033(5) 0.034(6) 0.034(5) 0.012(4) 0.015(4) 0.014(4)
O12 0.043(6) 0.032(6) 0.050(6) 0.017(5) 0.023(5) 0.014(5)
O11 0.035(5) 0.036(6) 0.051(6) 0.020(5) 0.017(5) 0.021(5)
O10 0.038(5) 0.022(5) 0.020(4) 0.002(4) 0.010(4) 0.012(4)
O9 0.047(6) 0.021(6) 0.055(7) 0.013(5) 0.019(5) 0.016(5)
O8 0.025(5) 0.030(6) 0.022(4) 0.005(4) 0.010(4) 0.012(4)
O7 0.035(5) 0.012(5) 0.032(5) 0.011(4) 0.017(4) 0.005(4)
O6 0.027(5) 0.034(6) 0.029(5) 0.013(4) 0.015(4) 0.010(4)
O5 0.032(5) 0.031(6) 0.036(5) 0.017(4) 0.015(4) 0.014(4)
O4 0.074(8) 0.016(5) 0.055(6) 0.010(5) 0.045(6) 0.011(5)
O3 0.028(5) 0.012(5) 0.038(5) 0.008(4) 0.015(4) 0.004(4)
O2 0.031(6) 0.063(8) 0.029(5) 0.013(5) 0.004(5) 0.003(5)
O1 0.067(7) 0.051(7) 0.031(5) 0.015(5) 0.030(5) 0.023(6)
N1 0.053(8) 0.022(7) 0.031(6) 0.013(5) 0.021(6) 0.008(6)
N2 0.035(6) 0.028(7) 0.030(6) 0.016(5) 0.008(5) 0.011(5)
N3 0.046(8) 0.039(8) 0.034(7) 0.014(6) 0.011(6) 0.008(6)
N4 0.037(7) 0.036(7) 0.030(6) 0.011(5) 0.023(5) 0.012(6)
N5 0.061(8) 0.026(7) 0.049(7) 0.020(6) 0.044(7) 0.019(6)
N6 0.101(13) 0.067(11) 0.053(9) 0.035(8) 0.055(9) 0.045(10)
N7 0.091(6) 0.091(6) 0.091(6) 0.036(3) 0.046(3) 0.031(2)
N8 0.068(10) 0.033(8) 0.078(10) 0.008(7) 0.049(9) 0.010(7)
C1 0.066(11) 0.028(9) 0.030(8) 0.018(7) 0.011(8) 0.018(8)
C3 0.043(9) 0.036(9) 0.030(8) 0.018(7) 0.006(7) 0.003(7)
C5 0.040(9) 0.025(8) 0.052(9) 0.014(7) 0.016(8) 0.012(7)
C4 0.047(9) 0.014(7) 0.025(7) 0.004(6) 0.011(7) -0.002(6)
C6 0.036(9) 0.061(12) 0.036(9) 0.010(8) 0.008(8) 0.018(8)
C7 0.086(13) 0.038(10) 0.045(9) 0.023(8) 0.041(9) 0.021(9)
C8 0.051(10) 0.031(9) 0.046(9) 0.013(7) 0.032(8) 0.013(7)
C9 0.060(10) 0.048(11) 0.023(7) 0.011(7) 0.022(7) 0.008(8)
C10 0.091(13) 0.020(8) 0.050(9) 0.016(7) 0.059(9) 0.014(8)
C11 0.070(11) 0.037(10) 0.058(10) 0.017(8) 0.046(9) 0.021(9)
C12 0.072(11) 0.020(8) 0.045(9) 0.009(7) 0.036(9) 0.006(8)
C15 0.037(8) 0.050(11) 0.026(7) 0.010(7) 0.018(7) 0.008(7)
C16 0.037(9) 0.061(12) 0.043(9) 0.027(8) 0.013(7) 0.015(8)
C17 0.044(9) 0.037(10) 0.040(9) 0.011(7) 0.002(8) 0.002(8)
C18 0.035(9) 0.043(11) 0.071(12) 0.024(9) 0.003(9) 0.007(8)
C19 0.047(9) 0.031(9) 0.051(10) 0.008(7) 0.022(8) 0.010(7)
C20 0.052(10) 0.046(11) 0.058(10) 0.023(8) 0.033(9) 0.018(8)
C21 0.041(8) 0.029(9) 0.036(8) 0.008(6) 0.019(7) 0.008(7)
N10 0.046(8) 0.024(7) 0.043(7) 0.009(6) 0.013(6) 0.000(6)
N11 0.099(6) 0.099(6) 0.099(6) 0.039(3) 0.050(3) 0.034(2)
C24 0.124(10) 0.124(10) 0.124(10) 0.049(4) 0.062(5) 0.043(4)
N12 0.075(5) 0.076(5) 0.076(5) 0.031(2) 0.037(3) 0.026(2)
C23 0.076(6) 0.076(6) 0.076(6) 0.030(3) 0.037(3) 0.026(2)
C14 0.109(9) 0.109(9) 0.109(9) 0.043(4) 0.055(4) 0.038(3)
Cu2 0.066(3) 0.065(3) 0.061(3) 0.022(2) 0.035(2) 0.017(2)
Cu3 0.083(4) 0.055(4) 0.148(5) 0.038(4) 0.071(4) 0.002(3)
C25 0.085(13) 0.085(13) 0.085(13) 0.034(5) 0.042(6) 0.030(5)

loop_
_atom_type_symbol
_atom_type_description
_atom_type_scat_dispersion_real
_atom_type_scat_dispersion_imag
_atom_type_scat_source
O O 0.0106 0.0060 'International Tables Vol C Tables 4.2.6.8 and 6.1.1.4'
Mo Mo -1.6832 0.6857 'International Tables Vol C Tables 4.2.6.8 and 6.1.1.4'
Cu Cu 0.3201 1.2651 'International Tables Vol C Tables 4.2.6.8 and 6.1.1.4'
C C 0.0033 0.0016 'International Tables Vol C Tables 4.2.6.8 and 6.1.1.4'
N N 0.0061 0.0033 'International Tables Vol C Tables 4.2.6.8 and 6.1.1.4'
H H 0.0000 0.0000 'International Tables Vol C Tables 4.2.6.8 and 6.1.1.4'

loop_
_geom_angle_atom_site_label_1
_geom_angle_atom_site_label_2
_geom_angle_atom_site_label_3
_geom_angle
_geom_angle_site_symmetry_1
_geom_angle_site_symmetry_3
O11 Mo1 O3 105.0(4) . .
O11 Mo1 O6 101.6(5) . 2_724
O3 Mo1 O6 96.7(4) . 2_724
O11 Mo1 O7 101.0(5) . .
O3 Mo1 O7 96.7(4) . .
O6 Mo1 O7 149.6(4) 2_724 .
O11 Mo1 O8 98.5(4) . .
O3 Mo1 O8 156.5(4) . .
O6 Mo1 O8 78.4(4) 2_724 .
O7 Mo1 O8 78.4(4) . .
O11 Mo1 O8 173.5(4) . 2_724
O3 Mo1 O8 81.5(4) . 2_724
O6 Mo1 O8 77.5(4) 2_724 2_724
O7 Mo1 O8 77.7(3) . 2_724
O8 Mo1 O8 75.0(4) . 2_724
O11 Mo1 Mo4 89.5(4) . .
O3 Mo1 Mo4 132.5(3) . .
O6 Mo1 Mo4 124.8(3) 2_724 .
O7 Mo1 Mo4 35.8(2) . .
O8 Mo1 Mo4 46.4(2) . .
O8 Mo1 Mo4 85.8(2) 2_724 .
O11 Mo1 Mo2 90.1(4) . 2_724
O3 Mo1 Mo2 132.1(3) . 2_724
O6 Mo1 Mo2 35.4(3) 2_724 2_724
O7 Mo1 Mo2 125.1(2) . 2_724
O8 Mo1 Mo2 46.7(3) . 2_724
O8 Mo1 Mo2 85.5(2) 2_724 2_724
Mo4 Mo1 Mo2 91.79(6) . 2_724
O1 Mo2 O9 105.9(6) . .
O1 Mo2 O10 100.4(5) . .
O9 Mo2 O10 101.4(4) . .
O1 Mo2 O6 101.7(5) . .
O9 Mo2 O6 97.7(4) . .
O10 Mo2 O6 145.4(4) . .
O1 Mo2 O8 161.3(5) . 2_724
O9 Mo2 O8 92.7(5) . 2_724
O10 Mo2 O8 77.7(3) . 2_724
O6 Mo2 O8 72.8(3) . 2_724
O1 Mo2 O7 90.0(5) . .
O9 Mo2 O7 162.8(4) . .
O10 Mo2 O7 81.8(3) . .
O6 Mo2 O7 72.0(3) . .
O8 Mo2 O7 71.3(3) 2_724 .
O1 Mo2 Mo1 136.2(4) . 2_724
O9 Mo2 Mo1 84.7(3) . 2_724
O10 Mo2 Mo1 119.3(3) . 2_724
O6 Mo2 Mo1 34.6(3) . 2_724
O8 Mo2 Mo1 41.6(2) 2_724 2_724
O7 Mo2 Mo1 79.1(2) . 2_724
O2 Mo3 O13 104.3(5) . .
O2 Mo3 O5 102.2(5) . .
O13 Mo3 O5 98.6(4) . .
O2 Mo3 O10 102.3(4) . 2_724
O13 Mo3 O10 98.5(5) . 2_724
O5 Mo3 O10 145.5(4) . 2_724
O2 Mo3 O3 88.6(5) . 2_724
O13 Mo3 O3 167.0(4) . 2_724
O5 Mo3 O3 79.1(4) . 2_724
O10 Mo3 O3 77.6(4) 2_724 2_724
O2 Mo3 O8 158.8(5) . .
O13 Mo3 O8 96.8(4) . .
O5 Mo3 O8 73.8(4) . .
O10 Mo3 O8 74.6(3) 2_724 .
O3 Mo3 O8 70.2(3) 2_724 .
O12 Mo4 O4 105.4(5) . .
O12 Mo4 O5 101.2(4) . .
O4 Mo4 O5 101.3(5) . .
O12 Mo4 O7 96.4(4) . .
O4 Mo4 O7 101.4(4) . .
O5 Mo4 O7 146.2(4) . .
O12 Mo4 O8 94.9(4) . .
O4 Mo4 O8 159.5(4) . .
O5 Mo4 O8 77.0(4) . .
O7 Mo4 O8 72.9(3) . .
O12 Mo4 O6 163.5(4) . .
O4 Mo4 O6 88.5(4) . .
O5 Mo4 O6 84.3(3) . .
O7 Mo4 O6 71.7(3) . .
O8 Mo4 O6 71.0(3) . .
O12 Mo4 Mo1 85.0(4) . .
O4 Mo4 Mo1 136.2(3) . .
O5 Mo4 Mo1 118.6(3) . .
O7 Mo4 Mo1 34.8(3) . .
O8 Mo4 Mo1 41.6(2) . .
O6 Mo4 Mo1 78.8(2) . .
N4 Cu1 N4 180. 2_714 .
N4 Cu1 N1 91.3(5) 2_714 .
N4 Cu1 N1 88.7(5) . .
N4 Cu1 N1 88.7(5) 2_714 2_714
N4 Cu1 N1 91.3(5) . 2_714
N1 Cu1 N1 180. . 2_714
N4 Cu1 O13 88.7(4) 2_714 .
N4 Cu1 O13 91.3(4) . .
N1 Cu1 O13 84.7(4) . .
N1 Cu1 O13 95.3(4) 2_714 .
N4 Cu1 O13 91.3(4) 2_714 2_714
N4 Cu1 O13 88.7(4) . 2_714
N1 Cu1 O13 95.3(4) . 2_714
N1 Cu1 O13 84.7(4) 2_714 2_714
O13 Cu1 O13 180. . 2_714
Mo3 O13 Cu1 150.5(5) . .
Mo2 O10 Mo3 116.2(4) . 2_724
Mo1 O8 Mo4 92.0(3) . .
Mo1 O8 Mo2 91.8(3) . 2_724
Mo4 O8 Mo2 162.7(4) . 2_724
Mo1 O8 Mo1 105.0(4) . 2_724
Mo4 O8 Mo1 97.9(4) . 2_724
Mo2 O8 Mo1 97.4(3) 2_724 2_724
Mo1 O8 Mo3 164.0(4) . .
Mo4 O8 Mo3 86.5(3) . .
Mo2 O8 Mo3 85.3(3) 2_724 .
Mo1 O8 Mo3 91.0(3) 2_724 .
Mo1 O7 Mo4 109.5(4) . .
Mo1 O7 Mo2 110.8(4) . .
Mo4 O7 Mo2 103.4(4) . .
Mo1 O6 Mo2 110.0(4) 2_724 .
Mo1 O6 Mo4 110.8(5) 2_724 .
Mo2 O6 Mo4 103.4(3) . .
Mo4 O5 Mo3 118.4(5) . .
Mo1 O3 Mo3 117.3(4) . 2_724
C2 N1 C1 101.3(12) . .
C2 N1 Cu1 131.6(10) . .
C1 N1 Cu1 127.1(10) . .
C2 N2 N3 109.2(12) . .
C2 N2 C3 132.3(13) . .
N3 N2 C3 118.5(11) . .
C1 N3 N2 103.1(11) . .
C8 N4 C7 101.6(14) . .
C8 N4 Cu1 135.6(12) . .
C7 N4 Cu1 122.7(11) . .
C8 N5 N6 107.3(13) . .
C8 N5 C9 133.5(14) . .
N6 N5 C9 119.1(13) . .
C7 N6 N5 103.9(14) . .
C13 N7 N8 104.4(18) . .
C13 N7 Cu2 126(2) . .
N8 N7 Cu2 129.5(17) . .
N7 N8 C14 107(2) . .
N7 N8 C20 125.7(17) . .
C14 N8 C20 127(2) . .
N3 C1 N1 114.9(13) . .
N3 C1 H1A 122.5 . .
N1 C1 H1A 122.5 . .
N1 C2 N2 111.5(14) . .
N1 C2 H2A 124.3 . .
N2 C2 H2A 124.3 . .
N2 C3 C4 113.2(13) . .
N2 C3 H3A 108.9 . .
C4 C3 H3A 108.9 . .
N2 C3 H3B 108.9 . .
C4 C3 H3B 108.9 . .
H3A C3 H3B 107.8 . .
C6 C5 C4 120.0(16) 2_825 .
C6 C5 H5A 120.0 2_825 .
C4 C5 H5A 120.0 . .
C6 C4 C5 119.8(14) . .
C6 C4 C3 122.6(13) . .
C5 C4 C3 117.6(16) . .
C4 C6 C5 120.1(14) . 2_825
C4 C6 H6A 119.9 . .
C5 C6 H6A 119.9 2_825 .
N6 C7 N4 112.0(15) . .
N6 C7 H7A 124.0 . .
N4 C7 H7A 124.0 . .
N5 C8 N4 115.2(15) . .
N5 C8 H8A 122.4 . .
N4 C8 H8A 122.4 . .
N5 C9 C10 112.3(13) . .
N5 C9 H9A 109.1 . .
C10 C9 H9A 109.1 . .
N5 C9 H9B 109.1 . .
C10 C9 H9B 109.1 . .
H9A C9 H9B 107.9 . .
C12 C10 C11 120.0(16) 2_715 .
C12 C10 C9 120.3(14) 2_715 .
C11 C10 C9 119.7(15) . .
C10 C11 C12 118.0(16) . .
C10 C11 H11A 121.0 . .
C12 C11 H11A 121.0 . .
C10 C12 C11 122.0(15) 2_715 .
C10 C12 H12A 119.0 2_715 .
C11 C12 H12A 119.0 . .
C17 C15 C16 118.9(16) . .
C17 C15 C20 120.2(13) . .
C16 C15 C20 120.6(14) . .
C19 C16 C15 119.4(15) . .
C19 C16 H16A 120.3 . .
C15 C16 H16A 120.3 . .
C18 C17 C15 121.5(14) . .
C18 C17 H17A 119.3 . .
C15 C17 H17A 119.3 . .
C17 C18 C21 120.7(15) . .
C17 C18 H18A 119.7 . .
C21 C18 H18A 119.7 . .
C21 C19 C16 120.9(14) . .
C21 C19 H19A 119.5 . .
C16 C19 H19A 119.5 . .
N8 C20 C15 115.2(14) . .
N8 C20 H20A 108.5 . .
C15 C20 H20A 108.5 . .
N8 C20 H20B 108.5 . .
C15 C20 H20B 108.5 . .
H20A C20 H20B 107.5 . .
C19 C21 C18 118.5(15) . .
C19 C21 C22 121.9(13) . .
C18 C21 C22 119.5(15) . .
N10 C22 C21 115.3(16) . .
N10 C22 H22A 108.5 . .
C21 C22 H22A 108.5 . .
N10 C22 H22B 108.5 . .
C21 C22 H22B 108.5 . .
H22A C22 H22B 107.5 . .
C23 N10 N11 108.0 . .
C23 N10 C22 128.0(12) . .
N11 N10 C22 123.7(11) . .
C24 N11 N10 108.0 . .
N12 C24 N11 108.0 . .
N12 C24 H24A 126.0 . .
N11 C24 H24A 126.0 . .
C24 N12 C23 108.0 . .
C24 N12 Cu3 111.2(9) . .
C23 N12 Cu3 136.4(9) . .
C24 N12 Cu3 132.7(9) . 2_967
C23 N12 Cu3 115.9(9) . 2_967
Cu3 N12 Cu3 40.8(4) . 2_967
N10 C23 N12 108.0 . .
N10 C23 H23A 126.0 . .
N12 C23 H23A 126.0 . .
C13 N9 C14 110(3) . .
C13 N9 Cu3 100(2) . 2_957
C14 N9 Cu3 147(2) . 2_957
N9 C13 N7 113(3) . .
N9 C13 H13A 123.3 . .
N7 C13 H13A 123.3 . .
N9 C14 N8 105(3) . .
N9 C14 H14A 127.5 . .
N8 C14 H14A 127.5 . .
N7 Cu2 N13 146.8(11) . .
N7 Cu2 N18 114(6) . 1_545
N13 Cu2 N18 98(6) . 1_545
Cu3 Cu3 N12 74.0(7) 2_967 .
Cu3 Cu3 N12 65.2(15) 2_967 2_967
N12 Cu3 N12 139.2(11) . 2_967
Cu3 Cu3 N9 151.0(10) 2_967 2_957
N12 Cu3 N9 103.8(8) . 2_957
N12 Cu3 N9 111.7(15) 2_967 2_957
N14 C27 C28 105(2) . .
N14 C27 H27A 110.7 . .
C28 C27 H27A 110.7 . .
N14 C27 H27B 110.7 . .
C28 C27 H27B 110.7 . .
H27A C27 H27B 108.8 . .
C33 C34 N16 112(3) . .
C33 C34 C25 144(7) . 2_856
N16 C34 C25 32(7) . 2_856
C33 C34 N14 98(5) . 2_856
N16 C34 N14 24(5) . 2_856
C25 C34 N14 48(4) 2_856 2_856
C33 C34 C28 24.1(17) . 2_856
N16 C34 C28 99(3) . 2_856
C25 C34 C28 127(7) 2_856 2_856
N14 C34 C28 79(5) 2_856 2_856
C33 C34 H34A 109.4 . .
N16 C34 H34A 109.0 . .
C25 C34 H34A 93.5 2_856 .
N14 C34 H34A 132.7 2_856 .
C28 C34 H34A 133.5 2_856 .
C33 C34 H34B 109.2 . .
N16 C34 H34B 108.8 . .
C25 C34 H34B 87.8 2_856 .
N14 C34 H34B 97.7 2_856 .
C28 C34 H34B 96.5 2_856 .
H34A C34 H34B 108.2 . .
C26 N13 C25 108.0 . .
C26 N13 N17 50(6) . 2_856
C25 N13 N17 81(6) . 2_856
C26 N13 C36 4(5) . 2_856
C25 N13 C36 112(5) . 2_856
N17 N13 C36 52(7) 2_856 2_856
C26 N13 N16 80.0(13) . 2_856
C25 N13 N16 30.7(14) . 2_856
N17 N13 N16 52(6) 2_856 2_856
C36 N13 N16 84(5) 2_856 2_856
C26 N13 Cu2 120.1(19) . .
C25 N13 Cu2 131.7(19) . .
N17 N13 Cu2 133(6) 2_856 .
C36 N13 Cu2 117(5) 2_856 .
N16 N13 Cu2 159(2) 2_856 .
N16 C25 N14 28(2) 2_856 .
N16 C25 N13 95(3) 2_856 .
N14 C25 N13 108.0 . .
N16 C25 C35 65(6) 2_856 2_856
N14 C25 C35 43(6) . 2_856
N13 C25 C35 90(6) . 2_856
N16 C25 C34 66(3) 2_856 2_856
N14 C25 C34 73(2) . 2_856
N13 C25 C34 137(2) . 2_856
C35 C25 C34 112(5) 2_856 2_856
N16 C25 N17 48(4) 2_856 2_856
N14 C25 N17 70(5) . 2_856
N13 C25 N17 50(4) . 2_856
C35 C25 N17 84(9) 2_856 2_856
C34 C25 N17 94(4) 2_856 2_856
N16 C25 H25A 132.8 2_856 .
N14 C25 H25A 126.0 . .
N13 C25 H25A 126.0 . .
C35 C25 H25A 128.6 2_856 .
C34 C25 H25A 68.1 2_856 .
N17 C25 H25A 146.3 2_856 .
N16 N14 C35 100(10) 2_856 2_856
N16 N14 C25 34(3) 2_856 .
C35 N14 C25 76(9) 2_856 .
N16 N14 N15 92(3) 2_856 .
C35 N14 N15 76(10) 2_856 .
C25 N14 N15 108.0 . .
N16 N14 C27 137(5) 2_856 .
C35 N14 C27 115(9) 2_856 .
C25 N14 C27 134(3) . .
N15 N14 C27 118(3) . .
N16 N14 C34 54(3) 2_856 2_856
C35 N14 C34 129(10) 2_856 2_856
C25 N14 C34 59(2) . 2_856
N15 N14 C34 137(2) . 2_856
C27 N14 C34 85(2) . 2_856
N16 N14 N17 40(6) 2_856 2_856
C35 N14 N17 96(9) 2_856 2_856
C25 N14 N17 66(6) . 2_856
N15 N14 N17 53(5) . 2_856
C27 N14 N17 145(5) . 2_856
C34 N14 N17 87(5) 2_856 2_856
N14 N15 C26 108.0 . .
N14 N15 N18 98(8) . 2_856
C26 N15 N18 58(7) . 2_856
N14 N15 C36 121(9) . 2_856
C26 N15 C36 13(9) . 2_856
N18 N15 C36 59(6) 2_856 2_856
N14 N15 C35 43(5) . 2_856
C26 N15 C35 90(6) . 2_856
N18 N15 C35 57(6) 2_856 2_856
C36 N15 C35 100(10) 2_856 2_856
N14 N15 N17 80(7) . 2_856
C26 N15 N17 48(5) . 2_856
N18 N15 N17 100(10) 2_856 2_856
C36 N15 N17 56(6) 2_856 2_856
C35 N15 N17 95(10) 2_856 2_856
N14 N15 N16 27.6(13) . 2_856
C26 N15 N16 83.8(13) . 2_856
N18 N15 N16 97(9) 2_856 2_856
C36 N15 N16 97(9) 2_856 2_856
C35 N15 N16 53(6) 2_856 2_856
N17 N15 N16 53(7) 2_856 2_856
C36 C26 N17 124(10) 2_856 2_856
C36 C26 N18 88(10) 2_856 2_856
N17 C26 N18 124(10) 2_856 2_856
C36 C26 N13 161(10) 2_856 .
N17 C26 N13 67(9) 2_856 .
N18 C26 N13 97(9) 2_856 .
C36 C26 N15 90(10) 2_856 .
N17 C26 N15 73(7) 2_856 .
N18 C26 N15 62(7) 2_856 .
N13 C26 N15 108.0 . .
C36 C26 N16 142(10) 2_856 2_856
N17 C26 N16 44(8) 2_856 2_856
N18 C26 N16 82(7) 2_856 2_856
N13 C26 N16 56.9(10) . 2_856
N15 C26 N16 52.5(9) . 2_856
C36 C26 C35 123(10) 2_856 2_856
N17 C26 C35 83(9) 2_856 2_856
N18 C26 C35 42(5) 2_856 2_856
N13 C26 C35 70(5) . 2_856
N15 C26 C35 48(5) . 2_856
N16 C26 C35 40(3) 2_856 2_856
C36 C26 H26A 35.7 2_856 .
N17 C26 H26A 126.0 2_856 .
N18 C26 H26A 106.8 2_856 .
N13 C26 H26A 126.0 . .
N15 C26 H26A 126.0 . .
N16 C26 H26A 169.1 2_856 .
C35 C26 H26A 149.1 2_856 .
C31 C29 C33 80(4) 2_856 2_856
C31 C29 C32 88(5) 2_856 .
C33 C29 C32 122(2) 2_856 .
C31 C29 C28 117(5) 2_856 .
C33 C29 C28 37(2) 2_856 .
C32 C29 C28 120.0 . .
C31 C29 C30 58(3) 2_856 2_856
C33 C29 C30 111(3) 2_856 2_856
C32 C29 C30 31(2) . 2_856
C28 C29 C30 131(2) . 2_856
C31 C29 H29A 64.3 2_856 .
C33 C29 H29A 105.6 2_856 .
C32 C29 H29A 119.7 . .
C28 C29 H29A 120.3 . .
C30 C29 H29A 101.4 2_856 .
C33 C28 C32 79(3) 2_856 2_856
C33 C28 C29 63(4) 2_856 .
C32 C28 C29 104(2) 2_856 .
C33 C28 C30 115(4) 2_856 .
C32 C28 C30 36(2) 2_856 .
C29 C28 C30 120.0 . .
C33 C28 C27 119(3) 2_856 .
C32 C28 C27 113(3) 2_856 .
C29 C28 C27 142.9(17) . .
C30 C28 C27 93.5(16) . .
C33 C28 C31 40(3) 2_856 2_856
C32 C28 C31 95(2) 2_856 2_856
C29 C28 C31 23(2) . 2_856
C30 C28 C31 123.2(19) . 2_856
C27 C28 C31 142.1(18) . 2_856
C33 C28 C34 45(3) 2_856 2_856
C32 C28 C34 107(2) 2_856 2_856
C29 C28 C34 89(2) . 2_856
C30 C28 C34 134(2) . 2_856
C27 C28 C34 76.1(18) . 2_856
C31 C28 C34 71.5(17) 2_856 2_856
C32 C30 C31 88(3) 2_856 .
C32 C30 C28 65(3) 2_856 .
C31 C30 C28 120.0 . .
C32 C30 C29 58(3) 2_856 2_856
C31 C30 C29 30.7(11) . 2_856
C28 C30 C29 101.9(14) . 2_856
C32 C30 C33 41(2) 2_856 2_856
C31 C30 C33 110.6(16) . 2_856
C28 C30 C33 23.5(17) . 2_856
C29 C30 C33 85.1(17) 2_856 2_856
C32 C30 H30A 117.0 2_856 .
C31 C30 H30A 120.0 . .
C28 C30 H30A 120.0 . .
C29 C30 H30A 130.9 2_856 .
C33 C30 H30A 124.4 2_856 .
C29 C31 C33 63(3) 2_856 .
C29 C31 C30 92(3) 2_856 .
C33 C31 C30 120.0 . .
C29 C31 C32 60(2) 2_856 2_856
C33 C31 C32 101.3(17) . 2_856
C30 C31 C32 31.6(17) . 2_856
C29 C31 C28 40(2) 2_856 2_856
C33 C31 C28 22.9(19) . 2_856
C30 C31 C28 112.0(17) . 2_856
C32 C31 C28 85.6(19) 2_856 2_856
C29 C31 H31A 115.1 2_856 .
C33 C31 H31A 120.0 . .
C30 C31 H31A 120.0 . .
C32 C31 H31A 131.0 2_856 .
C28 C31 H31A 123.2 2_856 .
C28 C33 C29 80(4) 2_856 2_856
C28 C33 C31 117(4) 2_856 .
C29 C33 C31 36.6(13) 2_856 .
C28 C33 C32 65(4) 2_856 .
C29 C33 C32 105.6(17) 2_856 .
C31 C33 C32 120.0 . .
C28 C33 C34 111(4) 2_856 .
C29 C33 C34 121(4) 2_856 .
C31 C33 C34 104(3) . .
C32 C33 C34 132(3) . .
C28 C33 C30 41(3) 2_856 2_856
C29 C33 C30 97(3) 2_856 2_856
C31 C33 C30 124(2) . 2_856
C32 C33 C30 24(2) . 2_856
C34 C33 C30 131(3) . 2_856
C30 C32 C28 79(4) 2_856 2_856
C30 C32 C29 92(5) 2_856 .
C28 C32 C29 124(3) 2_856 .
C30 C32 C33 115(5) 2_856 .
C28 C32 C33 36(3) 2_856 .
C29 C32 C33 120.0 . .
C30 C32 C31 60(3) 2_856 2_856
C28 C32 C31 113(4) 2_856 2_856
C29 C32 C31 32(2) . 2_856
C33 C32 C31 131(2) . 2_856
C30 C32 H32A 63.0 2_856 .
C28 C32 H32A 104.2 2_856 .
C29 C32 H32A 120.0 . .
C33 C32 H32A 120.0 . .
C31 C32 H32A 101.3 2_856 .
N14 N16 C25 118(10) 2_856 2_856
N14 N16 C35 49(10) 2_856 .
C25 N16 C35 81(10) 2_856 .
N14 N16 N17 121(10) 2_856 .
C25 N16 N17 105(10) 2_856 .
C35 N16 N17 108.0 . .
N14 N16 C34 103(10) 2_856 .
C25 N16 C34 82(10) 2_856 .
C35 N16 C34 129(3) . .
N17 N16 C34 123(3) . .
N14 N16 N15 60(10) 2_856 2_856
C25 N16 N15 128(10) 2_856 2_856
C35 N16 N15 61(6) . 2_856
N17 N16 N15 61(6) . 2_856
C34 N16 N15 149(6) . 2_856
N14 N16 N13 129(10) 2_856 2_856
C25 N16 N13 54(10) 2_856 2_856
C35 N16 N13 83.2(13) . 2_856
N17 N16 N13 53.7(15) . 2_856
C34 N16 N13 122(3) . 2_856
N15 N16 N13 86(6) 2_856 2_856
N14 N16 C26 100(10) 2_856 2_856
C25 N16 C26 95(9) 2_856 2_856
C35 N16 C26 73(6) . 2_856
N17 N16 C26 36(6) . 2_856
C34 N16 C26 156(6) . 2_856
N15 N16 C26 44(4) 2_856 2_856
N13 N16 C26 43(6) 2_856 2_856
C26 N17 N16 101(10) 2_856 .
C26 N17 C36 11(10) 2_856 .
N16 N17 C36 108.0 . .
C26 N17 N13 63(10) 2_856 2_856
N16 N17 N13 74.0(19) . 2_856
C36 N17 N13 74.1(19) . 2_856
C26 N17 N15 60(8) 2_856 2_856
N16 N17 N15 66(7) . 2_856
C36 N17 N15 58(5) . 2_856
N13 N17 N15 98(7) 2_856 2_856
C26 N17 C25 93(10) 2_856 2_856
N16 N17 C25 27(4) . 2_856
C36 N17 C25 104(5) . 2_856
N13 N17 C25 48(4) 2_856 2_856
N15 N17 C25 83(8) 2_856 2_856
C26 N17 N14 91(10) 2_856 2_856
N16 N17 N14 20(5) . 2_856
C36 N17 N14 95(4) . 2_856
N13 N17 N14 84(5) 2_856 2_856
N15 N17 N14 46(5) 2_856 2_856
C25 N17 N14 44(4) 2_856 2_856
C26 C36 N17 45(10) 2_856 .
C26 C36 N18 78(10) 2_856 .
N17 C36 N18 108.0 . .
C26 C36 N15 76(10) 2_856 2_856
N17 C36 N15 66(7) . 2_856
N18 C36 N15 60(7) . 2_856
C26 C36 N13 15(10) 2_856 2_856
N17 C36 N13 53.6(12) . 2_856
N18 C36 N13 83.1(13) . 2_856
N15 C36 N13 91(7) 2_856 2_856
C26 C36 H36A 141.3 2_856 .
N17 C36 H36A 126.0 . .
N18 C36 H36A 126.0 . .
N15 C36 H36A 140.3 2_856 .
N13 C36 H36A 127.3 2_856 .
C26 N18 C35 97(7) 2_856 .
C26 N18 C36 14(9) 2_856 .
C35 N18 C36 108.0 . .
C26 N18 N15 60(7) 2_856 2_856
C35 N18 N15 66(7) . 2_856
C36 N18 N15 61(7) . 2_856
C26 N18 Cu2 128(6) 2_856 1_565
C35 N18 Cu2 134.4(16) . 1_565
C36 N18 Cu2 117.5(16) . 1_565
N15 N18 Cu2 142(8) 2_856 1_565
N14 C35 N18 118(9) 2_856 .
N14 C35 N16 31(9) 2_856 .
N18 C35 N16 108.0 . .
N14 C35 N15 62(9) 2_856 2_856
N18 C35 N15 58(5) . 2_856
N16 C35 N15 66(6) . 2_856
N14 C35 C25 62(9) 2_856 2_856
N18 C35 C25 112(6) . 2_856
N16 C35 C25 34(6) . 2_856
N15 C35 C25 94(10) 2_856 2_856
N14 C35 C26 85(10) 2_856 2_856
N18 C35 C26 41(5) . 2_856
N16 C35 C26 67(5) . 2_856
N15 C35 C26 42(5) 2_856 2_856
C25 C35 C26 75(8) 2_856 2_856
N14 C35 H35A 108.8 2_856 .
N18 C35 H35A 126.0 . .
N16 C35 H35A 126.0 . .
N15 C35 H35A 143.1 2_856 .
C25 C35 H35A 112.5 2_856 .
C26 C35 H35A 166.0 2_856 .

loop_
_geom_bond_atom_site_label_1
_geom_bond_atom_site_label_2
_geom_bond_distance
_geom_bond_site_symmetry_2
Mo1 O11 1.676(9) .
Mo1 O3 1.735(8) .
Mo1 O6 1.937(9) 2_724
Mo1 O7 1.940(10) .
Mo1 O8 2.129(9) .
Mo1 O8 2.376(9) 2_724
Mo1 Mo4 3.207(2) .
Mo1 Mo2 3.207(3) 2_724
Mo2 O1 1.675(10) .
Mo2 O9 1.714(10) .
Mo2 O10 1.904(9) .
Mo2 O6 1.979(9) .
Mo2 O8 2.334(9) 2_724
Mo2 O7 2.351(9) .
Mo2 Mo1 3.207(3) 2_724
Mo3 O2 1.686(10) .
Mo3 O13 1.710(10) .
Mo3 O5 1.909(10) .
Mo3 O10 1.915(9) 2_724
Mo3 O3 2.283(9) 2_724
Mo3 O8 2.452(9) .
Mo4 O12 1.690(10) .
Mo4 O4 1.694(11) .
Mo4 O5 1.901(9) .
Mo4 O7 1.987(8) .
Mo4 O8 2.325(9) .
Mo4 O6 2.360(9) .
Cu1 N4 2.008(12) 2_714
Cu1 N4 2.008(12) .
Cu1 N1 2.023(11) .
Cu1 N1 2.023(11) 2_714
Cu1 O13 2.403(10) .
Cu1 O13 2.403(10) 2_714
O10 Mo3 1.915(9) 2_724
O8 Mo2 2.334(9) 2_724
O8 Mo1 2.376(9) 2_724
O6 Mo1 1.937(9) 2_724
O3 Mo3 2.283(9) 2_724
N1 C2 1.32(2) .
N1 C1 1.392(16) .
N2 C2 1.327(18) .
N2 N3 1.367(15) .
N2 C3 1.449(17) .
N3 C1 1.288(18) .
N4 C8 1.295(18) .
N4 C7 1.38(2) .
N5 C8 1.27(2) .
N5 N6 1.382(19) .
N5 C9 1.455(18) .
N6 C7 1.31(2) .
N7 C13 1.34(3) .
N7 N8 1.37(2) .
N7 Cu2 1.792(15) .
N8 C14 1.42(3) .
N8 C20 1.44(2) .
C1 H1A 0.9300 .
C2 H2A 0.9300 .
C3 C4 1.52(2) .
C3 H3A 0.9700 .
C3 H3B 0.9700 .
C5 C6 1.36(2) 2_825
C5 C4 1.387(19) .
C5 H5A 0.9300 .
C4 C6 1.34(2) .
C6 C5 1.36(2) 2_825
C6 H6A 0.9300 .
C7 H7A 0.9300 .
C8 H8A 0.9300 .
C9 C10 1.52(2) .
C9 H9A 0.9700 .
C9 H9B 0.9700 .
C10 C12 1.34(2) 2_715
C10 C11 1.37(2) .
C11 C12 1.42(2) .
C11 H11A 0.9300 .
C12 C10 1.34(2) 2_715
C12 H12A 0.9300 .
C15 C17 1.36(2) .
C15 C16 1.40(2) .
C15 C20 1.54(2) .
C16 C19 1.40(2) .
C16 H16A 0.9300 .
C17 C18 1.36(2) .
C17 H17A 0.9300 .
C18 C21 1.40(2) .
C18 H18A 0.9300 .
C19 C21 1.36(2) .
C19 H19A 0.9300 .
C20 H20A 0.9700 .
C20 H20B 0.9700 .
C21 C22 1.50(2) .
C22 N10 1.45(2) .
C22 H22A 0.9700 .
C22 H22B 0.9700 .
N10 C23 1.326(9) .
N10 N11 1.326(9) .
N11 C24 1.326(9) .
C24 N12 1.326(9) .
C24 H24A 0.9300 .
N12 C23 1.326(9) .
N12 Cu3 1.975(14) .
N12 Cu3 2.092(14) 2_967
C23 H23A 0.9300 .
N9 C13 1.24(3) .
N9 C14 1.34(4) .
N9 Cu3 2.23(3) 2_957
C13 H13A 0.9300 .
C14 H14A 0.9300 .
Cu2 N13 1.990(18) .
Cu2 N18 2.12(19) 1_545
Cu3 Cu3 1.423(14) 2_967
Cu3 N12 2.09(4) 2_967
Cu3 N9 2.23(3) 2_957
C27 N14 1.39(2) .
C27 C28 1.52(3) .
C27 H27A 0.9700 .
C27 H27B 0.9700 .
C34 C33 1.43(4) .
C34 N16 1.43(5) .
C34 C25 1.56(13) 2_856
C34 N14 1.73(16) 2_856
C34 C28 1.89(5) 2_856
C34 H34A 0.9601 .
C34 H34B 0.9600 .
N13 C26 1.342(17) .
N13 C25 1.343(17) .
N13 N17 1.38(16) 2_856
N13 C36 1.6(2) 2_856
N13 N16 1.65(3) 2_856
C25 N16 0.84(3) 2_856
C25 N14 1.342(17) .
C25 C35 1.48(15) 2_856
C25 C34 1.56(5) 2_856
C25 N17 1.77(18) 2_856
C25 H25A 0.9604 .
N14 N16 0.72(3) 2_856
N14 C35 1.03(13) 2_856
N14 N15 1.343(17) .
N14 C34 1.73(5) 2_856
N14 N17 1.83(15) 2_856
N15 C26 1.343(17) .
N15 N18 1.38(15) 2_856
N15 C36 1.38(16) 2_856
N15 C35 1.48(18) 2_856
N15 N17 1.49(15) 2_856
N15 N16 1.54(4) 2_856
C26 C36 0.3(2) 2_856
C26 N17 1.15(13) 2_856
C26 N18 1.33(17) 2_856
C26 N16 1.93(4) 2_856
C26 C35 2.00(17) 2_856
C26 H26A 0.9603 .
C29 C31 0.83(5) 2_856
C29 C33 1.24(5) 2_856
C29 C32 1.368(8) .
C29 C28 1.368(8) .
C29 C30 1.62(6) 2_856
C29 H29A 0.9601 .
C28 C33 0.83(5) 2_856
C28 C32 1.26(4) 2_856
C28 C30 1.368(8) .
C28 C31 1.89(5) 2_856
C28 C34 1.89(4) 2_856
C30 C32 0.83(5) 2_856
C30 C31 1.368(8) .
C30 C29 1.62(4) 2_856
C30 C33 1.87(4) 2_856
C30 H30A 0.9552 .
C31 C29 0.83(2) 2_856
C31 C33 1.368(8) .
C31 C32 1.58(4) 2_856
C31 C28 1.89(5) 2_856
C31 H31A 0.9551 .
C33 C28 0.83(5) 2_856
C33 C29 1.24(4) 2_856
C33 C32 1.368(8) .
C33 C30 1.87(6) 2_856
C32 C30 0.83(6) 2_856
C32 C28 1.26(6) 2_856
C32 C31 1.58(6) 2_856
C32 H32A 0.9552 .
N16 N14 0.72(16) 2_856
N16 C25 0.84(16) 2_856
N16 C35 1.356(18) .
N16 N17 1.356(18) .
N16 N15 1.54(17) 2_856
N16 N13 1.65(3) 2_856
N16 C26 1.93(16) 2_856
N17 C26 1.15(16) 2_856
N17 C36 1.356(18) .
N17 N13 1.38(3) 2_856
N17 N15 1.49(18) 2_856
N17 C25 1.77(18) 2_856
N17 N14 1.83(16) 2_856
C36 C26 0.3(2) 2_856
C36 N18 1.356(18) .
C36 N15 1.38(14) 2_856
C36 N13 1.65(4) 2_856
C36 H36A 0.9528 .
N18 C26 1.3(2) 2_856
N18 C35 1.355(18) .
N18 N15 1.38(13) 2_856
N18 Cu2 2.12(2) 1_565
C35 N14 1.03(12) 2_856
C35 N15 1.48(19) 2_856
C35 C25 1.48(18) 2_856
C35 C26 2.00(19) 2_856
C35 H35A 0.9529 .
